data_7714845
loop_
_publ_author_name
'Bhattacharya, Priyabrata'
'Bag, Riya'
'Butcher, Ray J.'
'Behera, Snehanjali'
'Mondal, Biswajit'
'Goswami, Sanchita'

_publ_section_title
;
 Chemistry of a series of heterobimetallic complexes
 MnIII2(Ca<sup>II</sup>/Sr<sup>II</sup>)X<sub>2</sub> (X = Cl<sup>-</sup>,
 Br<sup>-</sup>).
;
_journal_issue 5
_journal_name_full 'Dalton transactions (Cambridge, England : 2003)'
_journal_page_first 2324
_journal_page_last 2332
_journal_paper_doi 10.1039/d3dt01858j
_journal_volume 53
_journal_year 2024
_chemical_formula_moiety 'C33 H40 Ca Cl2 Mn2 N2 O11, 2(C H4 O)'
_chemical_formula_sum 'C35 H48 Ca Cl2 Mn2 N2 O13'
_chemical_formula_weight 925.61
_chemical_name_systematic 'Howard UniversityUnited States of America'
_space_group_crystal_system monoclinic
_space_group_IT_number 14
_space_group_name_Hall '-P 2yn'
_space_group_name_H-M_alt 'P 1 21/n 1'
_atom_sites_solution_hydrogens mixed
_atom_sites_solution_primary direct
_atom_sites_solution_secondary difmap
_audit_creation_method SHELXL-2018/3
_audit_update_record
;
2023-09-08 deposited with the CCDC.	2023-12-27 downloaded from the CCDC.
;
_cell_angle_alpha 90
_cell_angle_beta 104.813(3)
_cell_angle_gamma 90
_cell_formula_units_Z 4
_cell_length_a 14.3170(10)
_cell_length_b 18.4788(14)
_cell_length_c 16.6261(12)
_cell_measurement_reflns_used 5284
_cell_measurement_temperature 296(2)
_cell_measurement_theta_max 22.173
_cell_measurement_theta_min 2.301
_cell_volume 4252.4(5)
_computing_cell_refinement 'Bruker SAINT'
_computing_data_collection 'Bruker APEX2'
_computing_data_reduction 'Bruker SAINT'
_computing_molecular_graphics 'Bruker SHELXTL (Sheldrick, 2008)'
_computing_publication_material 'Bruker SHELXTL (Sheldrick, 2008)'
_computing_structure_refinement 'SHELXL-2018/3 (Sheldrick, 2018)'
_computing_structure_solution 'SHELXT (Sheldrick, 2015a)'
_diffrn_ambient_temperature 296(2)
_diffrn_measured_fraction_theta_full 0.999
_diffrn_measured_fraction_theta_max 0.991
_diffrn_measurement_device_type 'Bruker Apex 2 CCD'
_diffrn_measurement_method '\w and \f scans'
_diffrn_radiation_type MoK\a
_diffrn_radiation_wavelength 0.71073
_diffrn_reflns_av_R_equivalents 0.0425
_diffrn_reflns_av_unetI/netI 0.0235
_diffrn_reflns_Laue_measured_fraction_full 0.999
_diffrn_reflns_Laue_measured_fraction_max 0.991
_diffrn_reflns_limit_h_max 16
_diffrn_reflns_limit_h_min -17
_diffrn_reflns_limit_k_max 21
_diffrn_reflns_limit_k_min -22
_diffrn_reflns_limit_l_max 19
_diffrn_reflns_limit_l_min -19
_diffrn_reflns_number 55054
_diffrn_reflns_point_group_measured_fraction_full 0.999
_diffrn_reflns_point_group_measured_fraction_max 0.991
_diffrn_reflns_theta_full 25.242
_diffrn_reflns_theta_max 25.396
_diffrn_reflns_theta_min 1.678
_exptl_absorpt_coefficient_mu 0.901
_exptl_absorpt_correction_T_max 0.8128
_exptl_absorpt_correction_T_min 0.7374
_exptl_absorpt_correction_type multi-scan
_exptl_absorpt_process_details 'Sadabs (Sheldrick, 1996)'
_exptl_crystal_colour 'dark brown'
_exptl_crystal_density_diffrn 1.446
_exptl_crystal_density_method 'not measured'
_exptl_crystal_description block
_exptl_crystal_F_000 1920
_exptl_crystal_size_max 0.360
_exptl_crystal_size_mid 0.300
_exptl_crystal_size_min 0.240
_refine_diff_density_max 0.950
_refine_diff_density_min -0.485
_refine_diff_density_rms 0.070
_refine_ls_extinction_method none
_refine_ls_goodness_of_fit_ref 1.068
_refine_ls_hydrogen_treatment mixed
_refine_ls_matrix_type full
_refine_ls_number_parameters 523
_refine_ls_number_reflns 7753
_refine_ls_number_restraints 46
_refine_ls_restrained_S_all 1.101
_refine_ls_R_factor_all 0.0567
_refine_ls_R_factor_gt 0.0474
_refine_ls_shift/su_max 0.000
_refine_ls_shift/su_mean 0.000
_refine_ls_structure_factor_coef Fsqd
_refine_ls_weighting_details 'w=1/[\s^2^(Fo^2^)+(0.0831P)^2^+4.3935P] where P=(Fo^2^+2Fc^2^)/3'
_refine_ls_weighting_scheme calc
_refine_ls_wR_factor_gt 0.1422
_refine_ls_wR_factor_ref 0.1526
_reflns_Friedel_coverage 0.000
_reflns_number_gt 6568
_reflns_number_total 7753
_reflns_threshold_expression 'I > 2\s(I)'
_cod_data_source_file d3dt01858j2.cif
_cod_data_source_block shelx
_cod_depositor_comments 'Adding full bibliography for 7714845--7714848.cif.'
_cod_original_sg_symbol_H-M 'P 21/n'
_cod_database_code 7714845
_shelx_shelxl_version_number 2018/3
_shelx_space_group_comment
;
The symmetry employed for this shelxl refinement is uniquely defined
by the following loop, which should always be used as a source of
symmetry information in preference to the above space-group names.
They are only intended as comments.
;
_shelx_estimated_absorpt_t_min 0.737
_shelx_estimated_absorpt_t_max 0.813

loop_
_space_group_symop_operation_xyz
'x, y, z'
'-x+1/2, y+1/2, -z+1/2'
'-x, -y, -z'
'x-1/2, -y-1/2, z-1/2'

loop_
_atom_site_label
_atom_site_type_symbol
_atom_site_fract_x
_atom_site_fract_y
_atom_site_fract_z
_atom_site_U_iso_or_equiv
_atom_site_adp_type
_atom_site_occupancy
_atom_site_site_symmetry_order
_atom_site_calc_flag
_atom_site_refinement_flags_posn
_atom_site_refinement_flags_adp
_atom_site_refinement_flags_occupancy
_atom_site_disorder_assembly
_atom_site_disorder_group
Mn1 Mn 0.41861(3) 0.33026(3) 0.03248(3) 0.04227(15) Uani 1 1 d . . . . .
Mn2 Mn 0.35427(4) 0.31751(3) 0.35216(3) 0.04407(16) Uani 1 1 d . . . . .
Ca1 Ca 0.41589(5) 0.22083(3) 0.19898(4) 0.04090(17) Uani 1 1 d . . . . .
Cl1 Cl 0.40881(9) 0.22633(6) -0.06373(6) 0.0733(3) Uani 1 1 d . . . . .
Cl2 Cl 0.42961(9) 0.10201(6) 0.30667(7) 0.0749(3) Uani 1 1 d . . . . .
O1A O 0.51326(14) 0.28824(12) 0.12167(13) 0.0415(5) Uani 1 1 d . . . . .
O2A O 0.60647(17) 0.20635(14) 0.24159(15) 0.0531(6) Uani 1 1 d . . . . .
O3A O 0.33615(17) 0.39768(13) -0.03524(15) 0.0539(6) Uani 1 1 d . . . . .
O1B O 0.29187(15) 0.24977(12) 0.26991(13) 0.0443(5) Uani 1 1 d . . . . .
O2B O 0.24116(18) 0.16162(14) 0.14570(15) 0.0556(6) Uani 1 1 d . . . . .
O3B O 0.40917(18) 0.38432(14) 0.43644(15) 0.0570(6) Uani 1 1 d . . . . .
O1S O 0.33273(15) 0.30107(14) 0.09230(15) 0.0509(6) Uani 1 1 d . . . . .
O2S O 0.45850(17) 0.31005(14) 0.30468(15) 0.0529(6) Uani 1 1 d . . . . .
O3S O 0.4039(2) 0.21840(17) 0.43857(18) 0.0696(7) Uani 1 1 d D . . . .
H3S H 0.409(4) 0.185(2) 0.408(3) 0.084 Uiso 1 1 d D U . . .
O4S O 0.2759(3) 0.40787(18) 0.2701(2) 0.0864(10) Uani 1 1 d D . . . .
H4S H 0.2169(17) 0.407(3) 0.247(3) 0.104 Uiso 1 1 d D U . . .
N1A N 0.51984(19) 0.37942(14) -0.01082(16) 0.0423(6) Uani 1 1 d . . . . .
N1B N 0.2412(2) 0.32046(14) 0.40212(17) 0.0459(6) Uani 1 1 d . . . . .
C1A C 0.6069(2) 0.27961(17) 0.12694(19) 0.0399(7) Uani 1 1 d . . . . .
C2A C 0.6598(2) 0.23588(18) 0.1922(2) 0.0459(7) Uani 1 1 d . . . . .
C3A C 0.7577(3) 0.2258(2) 0.2034(3) 0.0640(10) Uani 1 1 d . . . . .
H3A H 0.792311 0.197534 0.247223 0.077 Uiso 1 1 calc R U . . .
C4A C 0.8046(3) 0.2581(3) 0.1489(3) 0.0737(12) Uani 1 1 d . . . . .
H4A H 0.870272 0.250107 0.155667 0.088 Uiso 1 1 calc R U . . .
C5A C 0.7554(3) 0.3013(2) 0.0857(3) 0.0630(10) Uani 1 1 d . . . . .
H5A H 0.788017 0.323111 0.050368 0.076 Uiso 1 1 calc R U . . .
C6A C 0.6559(2) 0.31318(18) 0.0736(2) 0.0456(7) Uani 1 1 d . . . . .
C7A C 0.6600(3) 0.1691(3) 0.3148(3) 0.0846(15) Uani 1 1 d . . . . .
H7AA H 0.688549 0.126211 0.298853 0.127 Uiso 1 1 calc R U . . .
H7AB H 0.617340 0.156077 0.348555 0.127 Uiso 1 1 calc R U . . .
H7AC H 0.710024 0.200248 0.346004 0.127 Uiso 1 1 calc R U . . .
C8A C 0.6107(2) 0.36350(18) 0.0100(2) 0.0470(7) Uani 1 1 d . . . . .
H8A H 0.649997 0.386658 -0.018675 0.056 Uiso 1 1 calc R U . . .
C9A C 0.4793(3) 0.43283(18) -0.07048(19) 0.0454(7) Uani 1 1 d . . . . .
C10A C 0.5278(3) 0.4777(2) -0.1130(2) 0.0559(9) Uani 1 1 d . . . . .
H10A H 0.594353 0.473849 -0.104558 0.067 Uiso 1 1 calc R U . . .
C11A C 0.4763(4) 0.5280(2) -0.1679(2) 0.0637(10) Uani 1 1 d . . . . .
H11A H 0.508315 0.558325 -0.196746 0.076 Uiso 1 1 calc R U . . .
C12A C 0.3771(3) 0.5338(2) -0.1805(2) 0.0620(10) Uani 1 1 d . . . . .
H12A H 0.343119 0.567439 -0.218412 0.074 Uiso 1 1 calc R U . . .
C13A C 0.3280(3) 0.4903(2) -0.1375(2) 0.0571(9) Uani 1 1 d . . . . .
H13A H 0.261512 0.494770 -0.145942 0.069 Uiso 1 1 calc R U . . .
C14A C 0.3795(3) 0.43956(18) -0.0812(2) 0.0472(7) Uani 1 1 d . . . . .
C1B C 0.2051(2) 0.21868(16) 0.25977(19) 0.0388(6) Uani 1 1 d . . . . .
C2B C 0.1758(2) 0.17034(17) 0.1929(2) 0.0450(7) Uani 1 1 d . . . . .
C3B C 0.0868(3) 0.1369(2) 0.1773(2) 0.0539(8) Uani 1 1 d . . . . .
H3B H 0.067612 0.105629 0.132203 0.065 Uiso 1 1 calc R U . . .
C4B C 0.0260(3) 0.1496(2) 0.2286(3) 0.0581(9) Uani 1 1 d . . . . .
H4B H -0.033220 0.125933 0.218693 0.070 Uiso 1 1 calc R U . . .
C5B C 0.0527(3) 0.1966(2) 0.2934(2) 0.0548(9) Uani 1 1 d . . . . .
H5B H 0.010951 0.205388 0.326983 0.066 Uiso 1 1 calc R U . . .
C6B C 0.1427(2) 0.23204(17) 0.3104(2) 0.0446(7) Uani 1 1 d . . . . .
C7BA C 0.2149(16) 0.1038(17) 0.0808(16) 0.070(4) Uani 0.41(4) 1 d . U P A 1
H7B1 H 0.218537 0.057355 0.107303 0.105 Uiso 0.41(4) 1 calc R U P A 1
H7B2 H 0.259018 0.105158 0.045986 0.105 Uiso 0.41(4) 1 calc R U P A 1
H7B3 H 0.150320 0.111790 0.047506 0.105 Uiso 0.41(4) 1 calc R U P A 1
C7BB C 0.2057(9) 0.1333(14) 0.0636(9) 0.068(3) Uani 0.59(4) 1 d . U P A 2
H7B4 H 0.141685 0.151299 0.039898 0.102 Uiso 0.59(4) 1 calc R U P A 2
H7B5 H 0.204173 0.081407 0.065911 0.102 Uiso 0.59(4) 1 calc R U P A 2
H7B6 H 0.247483 0.148129 0.029715 0.102 Uiso 0.59(4) 1 calc R U P A 2
C8B C 0.1633(3) 0.28268(19) 0.3787(2) 0.0487(8) Uani 1 1 d . . . . .
H8B H 0.116667 0.288536 0.408201 0.058 Uiso 1 1 calc R U . . .
C9B C 0.2587(3) 0.37148(19) 0.4690(2) 0.0506(8) Uani 1 1 d . . . . .
C10B C 0.1960(4) 0.3887(3) 0.5170(3) 0.0727(12) Uani 1 1 d . . . . .
H10B H 0.135819 0.366560 0.507761 0.087 Uiso 1 1 calc R U . . .
C11B C 0.2255(4) 0.4400(3) 0.5794(3) 0.0858(15) Uani 1 1 d . . . . .
H11B H 0.184740 0.451835 0.612909 0.103 Uiso 1 1 calc R U . . .
C12B C 0.3131(4) 0.4733(3) 0.5925(3) 0.0763(13) Uani 1 1 d . . . . .
H12B H 0.330600 0.507898 0.634288 0.092 Uiso 1 1 calc R U . . .
C13B C 0.3761(3) 0.4568(2) 0.5450(2) 0.0615(10) Uani 1 1 d . . . . .
H13B H 0.433749 0.479211 0.554134 0.074 Uiso 1 1 d R U . . .
C14B C 0.3499(3) 0.40417(19) 0.4825(2) 0.0525(8) Uani 1 1 d . . . . .
C1S C 0.2328(3) 0.3163(3) 0.0663(3) 0.0754(13) Uani 1 1 d . . . . .
H1SA H 0.223397 0.367673 0.059995 0.113 Uiso 1 1 calc R U . . .
H1SB H 0.201592 0.298762 0.107109 0.113 Uiso 1 1 calc R U . . .
H1SC H 0.205506 0.292954 0.013959 0.113 Uiso 1 1 calc R U . . .
C2S C 0.5493(3) 0.3412(2) 0.3408(2) 0.0607(10) Uani 1 1 d . . . . .
H2SA H 0.540552 0.389969 0.357538 0.091 Uiso 1 1 calc R U . . .
H2SB H 0.587421 0.341501 0.301026 0.091 Uiso 1 1 calc R U . . .
H2SC H 0.581723 0.313462 0.388636 0.091 Uiso 1 1 calc R U . . .
C3S C 0.4799(4) 0.2162(3) 0.5059(3) 0.0911(16) Uani 1 1 d . . . . .
H3SA H 0.538612 0.212389 0.488331 0.137 Uiso 1 1 calc R U . . .
H3SB H 0.473967 0.174928 0.539375 0.137 Uiso 1 1 calc R U . . .
H3SC H 0.481356 0.259540 0.537953 0.137 Uiso 1 1 calc R U . . .
C4S C 0.3086(6) 0.4705(4) 0.2531(6) 0.144(3) Uani 1 1 d . U . . .
H4SA H 0.376852 0.473225 0.278166 0.215 Uiso 1 1 calc R U . . .
H4SB H 0.276360 0.508539 0.274782 0.215 Uiso 1 1 calc R U . . .
H4SC H 0.296776 0.475902 0.193920 0.215 Uiso 1 1 calc R U . . .
O5S O 0.4393(2) 0.13616(15) 0.09733(18) 0.0691(8) Uani 1 1 d D . . . .
H5S H 0.440909 0.159362 0.048055 0.083 Uiso 1 1 calc DR U . . .
C5S C 0.4513(5) 0.0619(3) 0.0913(4) 0.115(2) Uani 1 1 d . . . . .
H5SA H 0.475343 0.041877 0.146004 0.172 Uiso 1 1 calc R U . . .
H5SB H 0.496548 0.052444 0.058798 0.172 Uiso 1 1 calc R U . . .
H5SC H 0.390304 0.040053 0.065036 0.172 Uiso 1 1 calc R U . . .
O6S O 0.2945(6) 0.0638(5) 0.4355(5) 0.207(3) Uani 1 1 d D U . . .
H6S H 0.308018 0.063810 0.390404 0.311 Uiso 1 1 d DR U . . .
C6S C 0.3595(8) 0.0139(5) 0.4930(6) 0.157(3) Uani 1 1 d . . . . .
H6SA H 0.379490 -0.024200 0.461732 0.235 Uiso 1 1 calc R U . . .
H6SB H 0.326132 -0.006588 0.530820 0.235 Uiso 1 1 calc R U . . .
H6SC H 0.415292 0.039883 0.523738 0.235 Uiso 1 1 calc R U . . .
O7S O 0.0818(5) 0.4325(4) 0.2234(6) 0.203(3) Uani 1 1 d . U . . .
H7S H 0.102241 0.464780 0.257199 0.304 Uiso 1 1 calc R U . . .
C7S C -0.0052(10) 0.4060(7) 0.2352(8) 0.229(6) Uani 1 1 d . U . . .
H7SA H -0.057954 0.433976 0.202556 0.344 Uiso 1 1 calc R U . . .
H7SB H -0.004471 0.409639 0.292922 0.344 Uiso 1 1 calc R U . . .
H7SC H -0.012929 0.356295 0.218081 0.344 Uiso 1 1 calc R U . . .

loop_
_atom_site_aniso_label
_atom_site_aniso_U_11
_atom_site_aniso_U_22
_atom_site_aniso_U_33
_atom_site_aniso_U_23
_atom_site_aniso_U_13
_atom_site_aniso_U_12
Mn1 0.0346(3) 0.0535(3) 0.0369(3) 0.0078(2) 0.0060(2) 0.00008(19)
Mn2 0.0450(3) 0.0493(3) 0.0379(3) -0.0088(2) 0.0107(2) -0.0069(2)
Ca1 0.0413(3) 0.0466(4) 0.0349(3) -0.0014(2) 0.0100(3) -0.0025(3)
Cl1 0.0885(8) 0.0799(7) 0.0514(5) -0.0085(5) 0.0178(5) -0.0175(6)
Cl2 0.0902(8) 0.0620(6) 0.0753(7) 0.0090(5) 0.0263(6) -0.0005(5)
O1A 0.0315(11) 0.0531(12) 0.0390(11) 0.0063(9) 0.0072(9) 0.0022(9)
O2A 0.0421(12) 0.0683(15) 0.0458(13) 0.0158(11) 0.0056(10) 0.0054(11)
O3A 0.0415(12) 0.0624(14) 0.0529(14) 0.0155(11) 0.0029(10) 0.0016(11)
O1B 0.0413(12) 0.0526(12) 0.0398(11) -0.0090(10) 0.0118(9) -0.0088(10)
O2B 0.0517(14) 0.0689(15) 0.0457(13) -0.0189(11) 0.0115(11) -0.0104(12)
O3B 0.0552(14) 0.0637(15) 0.0502(14) -0.0188(12) 0.0101(11) -0.0079(12)
O1S 0.0325(11) 0.0711(15) 0.0489(13) 0.0167(11) 0.0102(10) 0.0046(10)
O2S 0.0445(13) 0.0693(15) 0.0457(13) -0.0167(11) 0.0129(10) -0.0170(11)
O3S 0.0761(19) 0.0728(19) 0.0565(17) 0.0032(13) 0.0106(14) 0.0082(15)
O4S 0.096(2) 0.0644(18) 0.088(2) 0.0189(17) 0.004(2) -0.0055(18)
N1A 0.0447(15) 0.0468(14) 0.0348(13) 0.0009(11) 0.0089(11) -0.0014(11)
N1B 0.0517(16) 0.0467(15) 0.0399(14) -0.0014(11) 0.0131(12) 0.0015(12)
C1A 0.0349(15) 0.0450(16) 0.0394(16) -0.0049(13) 0.0086(13) 0.0004(12)
C2A 0.0395(17) 0.0509(18) 0.0451(17) 0.0000(14) 0.0064(14) 0.0032(14)
C3A 0.0408(19) 0.076(3) 0.071(3) 0.015(2) 0.0070(18) 0.0133(17)
C4A 0.0365(19) 0.096(3) 0.089(3) 0.018(3) 0.017(2) 0.015(2)
C5A 0.0411(19) 0.080(3) 0.072(3) 0.008(2) 0.0216(18) 0.0005(18)
C6A 0.0373(16) 0.0512(18) 0.0481(18) -0.0023(14) 0.0108(14) 0.0006(13)
C7A 0.060(3) 0.114(4) 0.073(3) 0.046(3) 0.004(2) 0.010(2)
C8A 0.0449(18) 0.0536(18) 0.0450(18) 0.0005(15) 0.0160(14) -0.0058(14)
C9A 0.057(2) 0.0443(17) 0.0338(15) -0.0006(13) 0.0098(14) -0.0020(14)
C10A 0.069(2) 0.056(2) 0.0469(19) -0.0006(16) 0.0216(17) -0.0042(17)
C11A 0.096(3) 0.052(2) 0.048(2) 0.0068(16) 0.027(2) -0.002(2)
C12A 0.093(3) 0.0481(19) 0.0388(18) 0.0048(15) 0.0065(18) 0.0036(19)
C13A 0.066(2) 0.052(2) 0.0450(19) 0.0014(15) -0.0017(17) 0.0038(17)
C14A 0.056(2) 0.0445(17) 0.0361(16) 0.0009(13) 0.0023(14) -0.0034(14)
C1B 0.0359(15) 0.0409(15) 0.0375(15) 0.0047(12) 0.0053(12) -0.0036(12)
C2B 0.0423(17) 0.0461(17) 0.0424(17) 0.0007(13) 0.0036(14) -0.0038(13)
C3B 0.0473(19) 0.0515(19) 0.056(2) -0.0041(16) 0.0008(16) -0.0088(15)
C4B 0.0408(18) 0.057(2) 0.073(3) 0.0039(18) 0.0090(17) -0.0101(15)
C5B 0.0452(19) 0.059(2) 0.062(2) 0.0083(18) 0.0178(17) -0.0023(16)
C6B 0.0441(17) 0.0467(17) 0.0436(17) 0.0060(13) 0.0125(14) -0.0009(13)
C7BA 0.071(6) 0.075(8) 0.060(7) -0.030(6) 0.011(5) -0.008(6)
C7BB 0.064(5) 0.080(8) 0.054(5) -0.024(5) 0.004(4) -0.005(5)
C8B 0.0496(19) 0.0551(19) 0.0448(18) 0.0023(15) 0.0182(15) 0.0046(15)
C9B 0.062(2) 0.0508(19) 0.0387(17) -0.0027(14) 0.0120(15) 0.0085(16)
C10B 0.078(3) 0.080(3) 0.065(3) -0.013(2) 0.027(2) 0.010(2)
C11B 0.105(4) 0.094(3) 0.065(3) -0.024(2) 0.034(3) 0.020(3)
C12B 0.103(4) 0.072(3) 0.050(2) -0.020(2) 0.011(2) 0.017(3)
C13B 0.076(3) 0.056(2) 0.0435(19) -0.0070(16) -0.0016(18) 0.0109(19)
C14B 0.065(2) 0.0493(18) 0.0376(17) -0.0026(14) 0.0038(16) 0.0121(16)
C1S 0.038(2) 0.113(4) 0.075(3) 0.034(3) 0.0127(19) 0.013(2)
C2S 0.053(2) 0.074(2) 0.053(2) -0.0074(18) 0.0115(17) -0.0243(18)
C3S 0.065(3) 0.111(4) 0.088(3) 0.024(3) 0.001(3) -0.006(3)
C4S 0.124(5) 0.103(4) 0.202(7) 0.067(5) 0.038(5) -0.002(4)
O5S 0.095(2) 0.0572(15) 0.0620(16) -0.0105(13) 0.0332(16) -0.0026(14)
C5S 0.155(6) 0.074(3) 0.128(5) -0.015(3) 0.060(5) 0.019(4)
O6S 0.200(6) 0.236(7) 0.190(6) -0.068(5) 0.056(5) 0.034(5)
C6S 0.166(8) 0.141(7) 0.178(9) -0.001(7) 0.072(7) -0.020(6)
O7S 0.141(5) 0.144(5) 0.316(8) 0.056(5) 0.045(5) 0.029(4)
C7S 0.214(9) 0.193(8) 0.248(9) 0.010(7) 0.000(7) -0.052(7)

loop_
_atom_type_symbol
_atom_type_description
_atom_type_scat_dispersion_real
_atom_type_scat_dispersion_imag
_atom_type_scat_source
C C 0.0033 0.0016 'International Tables Vol C Tables 4.2.6.8 and 6.1.1.4'
H H 0.0000 0.0000 'International Tables Vol C Tables 4.2.6.8 and 6.1.1.4'
Ca Ca 0.2262 0.3064 'International Tables Vol C Tables 4.2.6.8 and 6.1.1.4'
Cl Cl 0.1484 0.1585 'International Tables Vol C Tables 4.2.6.8 and 6.1.1.4'
Mn Mn 0.3368 0.7283 'International Tables Vol C Tables 4.2.6.8 and 6.1.1.4'
N N 0.0061 0.0033 'International Tables Vol C Tables 4.2.6.8 and 6.1.1.4'
O O 0.0106 0.0060 'International Tables Vol C Tables 4.2.6.8 and 6.1.1.4'

loop_
_geom_angle_atom_site_label_1
_geom_angle_atom_site_label_2
_geom_angle_atom_site_label_3
_geom_angle
_geom_angle_site_symmetry_1
_geom_angle_site_symmetry_3
_geom_angle_publ_flag
O1S Mn1 O3A 96.52(10) . . ?
O1S Mn1 O1A 84.30(9) . . ?
O3A Mn1 O1A 162.09(11) . . ?
O1S Mn1 N1A 166.36(11) . . ?
O3A Mn1 N1A 83.39(11) . . ?
O1A Mn1 N1A 91.64(10) . . ?
O1S Mn1 Cl1 100.68(9) . . ?
O3A Mn1 Cl1 101.75(9) . . ?
O1A Mn1 Cl1 95.65(8) . . ?
N1A Mn1 Cl1 92.66(8) . . ?
O1S Mn1 Ca1 41.30(7) . . ?
O3A Mn1 Ca1 137.55(8) . . ?
O1A Mn1 Ca1 44.24(6) . . ?
N1A Mn1 Ca1 135.87(8) . . ?
Cl1 Mn1 Ca1 93.07(3) . . ?
O2S Mn2 O3B 97.86(10) . . ?
O2S Mn2 O1B 85.78(10) . . ?
O3B Mn2 O1B 176.36(10) . . ?
O2S Mn2 N1B 177.26(11) . . ?
O3B Mn2 N1B 84.33(11) . . ?
O1B Mn2 N1B 92.03(10) . . ?
O2S Mn2 O4S 97.26(14) . . ?
O3B Mn2 O4S 90.77(13) . . ?
O1B Mn2 O4S 89.00(12) . . ?
N1B Mn2 O4S 84.34(13) . . ?
O2S Mn2 O3S 93.00(12) . . ?
O3B Mn2 O3S 93.05(11) . . ?
O1B Mn2 O3S 86.50(11) . . ?
N1B Mn2 O3S 85.22(11) . . ?
O4S Mn2 O3S 168.47(13) . . ?
O2S Mn2 Ca1 41.91(7) . . ?
O3B Mn2 Ca1 139.63(8) . . ?
O1B Mn2 Ca1 43.98(7) . . ?
N1B Mn2 Ca1 135.77(8) . . ?
O4S Mn2 Ca1 96.85(11) . . ?
O3S Mn2 Ca1 87.26(8) . . ?
O2S Ca1 O1S 95.96(10) . . ?
O2S Ca1 O5S 157.36(10) . . ?
O1S Ca1 O5S 90.85(10) . . ?
O2S Ca1 O1B 64.46(8) . . ?
O1S Ca1 O1B 86.34(8) . . ?
O5S Ca1 O1B 137.74(9) . . ?
O2S Ca1 O1A 87.85(8) . . ?
O1S Ca1 O1A 62.53(7) . . ?
O5S Ca1 O1A 76.19(9) . . ?
O1B Ca1 O1A 136.36(8) . . ?
O2S Ca1 O2A 79.63(8) . . ?
O1S Ca1 O2A 123.08(8) . . ?
O5S Ca1 O2A 78.57(10) . . ?
O1B Ca1 O2A 136.26(8) . . ?
O1A Ca1 O2A 60.61(7) . . ?
O2S Ca1 O2B 124.96(8) . . ?
O1S Ca1 O2B 76.13(8) . . ?
O5S Ca1 O2B 77.63(9) . . ?
O1B Ca1 O2B 60.75(7) . . ?
O1A Ca1 O2B 129.98(8) . . ?
O2A Ca1 O2B 149.49(8) . . ?
O2S Ca1 Cl2 96.21(7) . . ?
O1S Ca1 Cl2 154.29(7) . . ?
O5S Ca1 Cl2 86.52(8) . . ?
O1B Ca1 Cl2 78.65(6) . . ?
O1A Ca1 Cl2 140.51(6) . . ?
O2A Ca1 Cl2 81.44(6) . . ?
O2B Ca1 Cl2 78.33(7) . . ?
O2S Ca1 Mn2 31.64(6) . . ?
O1S Ca1 Mn2 93.13(6) . . ?
O5S Ca1 Mn2 169.25(7) . . ?
O1B Ca1 Mn2 32.90(5) . . ?
O1A Ca1 Mn2 114.48(6) . . ?
O2A Ca1 Mn2 107.38(6) . . ?
O2B Ca1 Mn2 93.63(5) . . ?
Cl2 Ca1 Mn2 85.56(3) . . ?
O2S Ca1 Mn1 97.71(7) . . ?
O1S Ca1 Mn1 30.79(5) . . ?
O5S Ca1 Mn1 77.46(7) . . ?
O1B Ca1 Mn1 114.95(6) . . ?
O1A Ca1 Mn1 32.58(5) . . ?
O2A Ca1 Mn1 92.97(5) . . ?
O2B Ca1 Mn1 100.18(6) . . ?
Cl2 Ca1 Mn1 163.82(3) . . ?
Mn2 Ca1 Mn1 110.62(2) . . ?
C1A O1A Mn1 127.29(19) . . ?
C1A O1A Ca1 126.90(19) . . ?
Mn1 O1A Ca1 103.18(9) . . ?
C2A O2A C7A 116.1(3) . . ?
C2A O2A Ca1 119.55(18) . . ?
C7A O2A Ca1 124.4(2) . . ?
C14A O3A Mn1 114.3(2) . . ?
C1B O1B Mn2 128.5(2) . . ?
C1B O1B Ca1 127.88(19) . . ?
Mn2 O1B Ca1 103.12(9) . . ?
C2B O2B C7BB 117.4(6) . . ?
C2B O2B C7BA 114.4(9) . . ?
C2B O2B Ca1 118.67(18) . . ?
C7BB O2B Ca1 122.8(6) . . ?
C7BA O2B Ca1 125.0(8) . . ?
C14B O3B Mn2 113.7(2) . . ?
C1S O1S Mn1 122.5(2) . . ?
C1S O1S Ca1 128.8(2) . . ?
Mn1 O1S Ca1 107.91(10) . . ?
C2S O2S Mn2 122.7(2) . . ?
C2S O2S Ca1 129.4(2) . . ?
Mn2 O2S Ca1 106.45(10) . . ?
C3S O3S Mn2 126.3(3) . . ?
C3S O3S H3S 108(4) . . ?
Mn2 O3S H3S 106(4) . . ?
C4S O4S Mn2 129.3(4) . . ?
C4S O4S H4S 107(4) . . ?
Mn2 O4S H4S 124(4) . . ?
C8A N1A C9A 123.4(3) . . ?
C8A N1A Mn1 125.1(2) . . ?
C9A N1A Mn1 111.4(2) . . ?
C8B N1B C9B 123.9(3) . . ?
C8B N1B Mn2 126.2(2) . . ?
C9B N1B Mn2 110.0(2) . . ?
O1A C1A C6A 124.2(3) . . ?
O1A C1A C2A 117.0(3) . . ?
C6A C1A C2A 118.8(3) . . ?
O2A C2A C3A 124.7(3) . . ?
O2A C2A C1A 114.7(3) . . ?
C3A C2A C1A 120.6(3) . . ?
C2A C3A C4A 119.8(4) . . ?
C2A C3A H3A 120.1 . . ?
C4A C3A H3A 120.1 . . ?
C5A C4A C3A 120.8(3) . . ?
C5A C4A H4A 119.6 . . ?
C3A C4A H4A 119.6 . . ?
C4A C5A C6A 120.5(4) . . ?
C4A C5A H5A 119.8 . . ?
C6A C5A H5A 119.8 . . ?
C5A C6A C1A 119.5(3) . . ?
C5A C6A C8A 117.3(3) . . ?
C1A C6A C8A 123.1(3) . . ?
O2A C7A H7AA 109.5 . . ?
O2A C7A H7AB 109.5 . . ?
H7AA C7A H7AB 109.5 . . ?
O2A C7A H7AC 109.5 . . ?
H7AA C7A H7AC 109.5 . . ?
H7AB C7A H7AC 109.5 . . ?
N1A C8A C6A 125.5(3) . . ?
N1A C8A H8A 117.3 . . ?
C6A C8A H8A 117.3 . . ?
C10A C9A C14A 120.7(3) . . ?
C10A C9A N1A 127.3(3) . . ?
C14A C9A N1A 111.9(3) . . ?
C11A C10A C9A 119.3(4) . . ?
C11A C10A H10A 120.3 . . ?
C9A C10A H10A 120.3 . . ?
C10A C11A C12A 120.3(4) . . ?
C10A C11A H11A 119.8 . . ?
C12A C11A H11A 119.8 . . ?
C13A C12A C11A 121.0(4) . . ?
C13A C12A H12A 119.5 . . ?
C11A C12A H12A 119.5 . . ?
C12A C13A C14A 119.1(4) . . ?
C12A C13A H13A 120.4 . . ?
C14A C13A H13A 120.4 . . ?
O3A C14A C13A 121.8(3) . . ?
O3A C14A C9A 118.7(3) . . ?
C13A C14A C9A 119.5(3) . . ?
O1B C1B C6B 124.3(3) . . ?
O1B C1B C2B 116.8(3) . . ?
C6B C1B C2B 118.9(3) . . ?
O2B C2B C3B 124.8(3) . . ?
O2B C2B C1B 114.7(3) . . ?
C3B C2B C1B 120.5(3) . . ?
C2B C3B C4B 120.2(3) . . ?
C2B C3B H3B 119.9 . . ?
C4B C3B H3B 119.9 . . ?
C5B C4B C3B 120.1(3) . . ?
C5B C4B H4B 119.9 . . ?
C3B C4B H4B 119.9 . . ?
C4B C5B C6B 120.9(3) . . ?
C4B C5B H5B 119.6 . . ?
C6B C5B H5B 119.6 . . ?
C1B C6B C5B 119.3(3) . . ?
C1B C6B C8B 123.8(3) . . ?
C5B C6B C8B 116.9(3) . . ?
O2B C7BA H7B1 109.5 . . ?
O2B C7BA H7B2 109.5 . . ?
H7B1 C7BA H7B2 109.5 . . ?
O2B C7BA H7B3 109.5 . . ?
H7B1 C7BA H7B3 109.5 . . ?
H7B2 C7BA H7B3 109.5 . . ?
O2B C7BB H7B4 109.5 . . ?
O2B C7BB H7B5 109.5 . . ?
H7B4 C7BB H7B5 109.5 . . ?
O2B C7BB H7B6 109.5 . . ?
H7B4 C7BB H7B6 109.5 . . ?
H7B5 C7BB H7B6 109.5 . . ?
N1B C8B C6B 125.1(3) . . ?
N1B C8B H8B 117.4 . . ?
C6B C8B H8B 117.4 . . ?
C10B C9B C14B 121.6(3) . . ?
C10B C9B N1B 126.1(4) . . ?
C14B C9B N1B 112.3(3) . . ?
C9B C10B C11B 118.0(5) . . ?
C9B C10B H10B 121.0 . . ?
C11B C10B H10B 121.0 . . ?
C12B C11B C10B 121.3(4) . . ?
C12B C11B H11B 119.4 . . ?
C10B C11B H11B 119.4 . . ?
C11B C12B C13B 121.3(4) . . ?
C11B C12B H12B 119.4 . . ?
C13B C12B H12B 119.4 . . ?
C12B C13B C14B 119.2(4) . . ?
C12B C13B H13B 120.5 . . ?
C14B C13B H13B 120.3 . . ?
O3B C14B C13B 121.9(4) . . ?
O3B C14B C9B 119.5(3) . . ?
C13B C14B C9B 118.6(4) . . ?
O1S C1S H1SA 109.5 . . ?
O1S C1S H1SB 109.5 . . ?
H1SA C1S H1SB 109.5 . . ?
O1S C1S H1SC 109.5 . . ?
H1SA C1S H1SC 109.5 . . ?
H1SB C1S H1SC 109.5 . . ?
O2S C2S H2SA 109.5 . . ?
O2S C2S H2SB 109.5 . . ?
H2SA C2S H2SB 109.5 . . ?
O2S C2S H2SC 109.5 . . ?
H2SA C2S H2SC 109.5 . . ?
H2SB C2S H2SC 109.5 . . ?
O3S C3S H3SA 109.5 . . ?
O3S C3S H3SB 109.5 . . ?
H3SA C3S H3SB 109.5 . . ?
O3S C3S H3SC 109.5 . . ?
H3SA C3S H3SC 109.5 . . ?
H3SB C3S H3SC 109.5 . . ?
O4S C4S H4SA 109.5 . . ?
O4S C4S H4SB 109.5 . . ?
H4SA C4S H4SB 109.5 . . ?
O4S C4S H4SC 109.5 . . ?
H4SA C4S H4SC 109.5 . . ?
H4SB C4S H4SC 109.5 . . ?
C5S O5S Ca1 137.7(3) . . ?
C5S O5S H5S 111.1 . . ?
Ca1 O5S H5S 111.1 . . ?
O5S C5S H5SA 109.5 . . ?
O5S C5S H5SB 109.5 . . ?
H5SA C5S H5SB 109.5 . . ?
O5S C5S H5SC 109.5 . . ?
H5SA C5S H5SC 109.5 . . ?
H5SB C5S H5SC 109.5 . . ?
C6S O6S H6S 109.6 . . ?
O6S C6S H6SA 109.5 . . ?
O6S C6S H6SB 109.5 . . ?
H6SA C6S H6SB 109.5 . . ?
O6S C6S H6SC 109.5 . . ?
H6SA C6S H6SC 109.5 . . ?
H6SB C6S H6SC 109.5 . . ?
C7S O7S H7S 109.5 . . ?
O7S C7S H7SA 109.5 . . ?
O7S C7S H7SB 109.5 . . ?
H7SA C7S H7SB 109.5 . . ?
O7S C7S H7SC 109.5 . . ?
H7SA C7S H7SC 109.5 . . ?
H7SB C7S H7SC 109.5 . . ?

loop_
_geom_bond_atom_site_label_1
_geom_bond_atom_site_label_2
_geom_bond_distance
_geom_bond_site_symmetry_2
_geom_bond_publ_flag
Mn1 O1S 1.849(2) . ?
Mn1 O3A 1.880(2) . ?
Mn1 O1A 1.900(2) . ?
Mn1 N1A 1.994(3) . ?
Mn1 Cl1 2.4803(12) . ?
Mn1 Ca1 3.4363(8) . ?
Mn2 O2S 1.863(2) . ?
Mn2 O3B 1.882(2) . ?
Mn2 O1B 1.900(2) . ?
Mn2 N1B 2.000(3) . ?
Mn2 O4S 2.264(3) . ?
Mn2 O3S 2.324(3) . ?
Mn2 Ca1 3.4067(8) . ?
Ca1 O2S 2.373(2) . ?
Ca1 O1S 2.384(2) . ?
Ca1 O5S 2.389(3) . ?
Ca1 O1B 2.429(2) . ?
Ca1 O1A 2.462(2) . ?
Ca1 O2A 2.651(2) . ?
Ca1 O2B 2.666(2) . ?
Ca1 Cl2 2.8082(12) . ?
O1A C1A 1.331(4) . ?
O2A C2A 1.370(4) . ?
O2A C7A 1.438(4) . ?
O3A C14A 1.345(4) . ?
O1B C1B 1.340(4) . ?
O2B C2B 1.375(4) . ?
O2B C7BB 1.429(11) . ?
O2B C7BA 1.496(17) . ?
O3B C14B 1.331(4) . ?
O1S C1S 1.413(4) . ?
O2S C2S 1.408(4) . ?
O3S C3S 1.348(5) . ?
O3S H3S 0.809(19) . ?
O4S C4S 1.307(7) . ?
O4S H4S 0.83(2) . ?
N1A C8A 1.291(4) . ?
N1A C9A 1.414(4) . ?
N1B C8B 1.289(4) . ?
N1B C9B 1.430(4) . ?
C1A C6A 1.408(5) . ?
C1A C2A 1.409(4) . ?
C2A C3A 1.378(5) . ?
C3A C4A 1.393(6) . ?
C3A H3A 0.9300 . ?
C4A C5A 1.363(6) . ?
C4A H4A 0.9300 . ?
C5A C6A 1.404(5) . ?
C5A H5A 0.9300 . ?
C6A C8A 1.433(5) . ?
C7A H7AA 0.9600 . ?
C7A H7AB 0.9600 . ?
C7A H7AC 0.9600 . ?
C8A H8A 0.9300 . ?
C9A C10A 1.385(5) . ?
C9A C14A 1.400(5) . ?
C10A C11A 1.378(6) . ?
C10A H10A 0.9300 . ?
C11A C12A 1.385(6) . ?
C11A H11A 0.9300 . ?
C12A C13A 1.382(6) . ?
C12A H12A 0.9300 . ?
C13A C14A 1.394(5) . ?
C13A H13A 0.9300 . ?
C1B C6B 1.397(5) . ?
C1B C2B 1.404(4) . ?
C2B C3B 1.380(5) . ?
C3B C4B 1.387(6) . ?
C3B H3B 0.9300 . ?
C4B C5B 1.361(6) . ?
C4B H4B 0.9300 . ?
C5B C6B 1.409(5) . ?
C5B H5B 0.9300 . ?
C6B C8B 1.443(5) . ?
C7BA H7B1 0.9600 . ?
C7BA H7B2 0.9600 . ?
C7BA H7B3 0.9600 . ?
C7BB H7B4 0.9600 . ?
C7BB H7B5 0.9600 . ?
C7BB H7B6 0.9600 . ?
C8B H8B 0.9300 . ?
C9B C10B 1.383(5) . ?
C9B C14B 1.403(5) . ?
C10B C11B 1.389(6) . ?
C10B H10B 0.9300 . ?
C11B C12B 1.364(7) . ?
C11B H11B 0.9300 . ?
C12B C13B 1.377(6) . ?
C12B H12B 0.9300 . ?
C13B C14B 1.402(5) . ?
C13B H13B 0.9008 . ?
C1S H1SA 0.9600 . ?
C1S H1SB 0.9600 . ?
C1S H1SC 0.9600 . ?
C2S H2SA 0.9600 . ?
C2S H2SB 0.9600 . ?
C2S H2SC 0.9600 . ?
C3S H3SA 0.9600 . ?
C3S H3SB 0.9600 . ?
C3S H3SC 0.9600 . ?
C4S H4SA 0.9600 . ?
C4S H4SB 0.9600 . ?
C4S H4SC 0.9600 . ?
O5S C5S 1.390(6) . ?
O5S H5S 0.9300 . ?
C5S H5SA 0.9600 . ?
C5S H5SB 0.9600 . ?
C5S H5SC 0.9600 . ?
O6S C6S 1.475(11) . ?
O6S H6S 0.8202 . ?
C6S H6SA 0.9600 . ?
C6S H6SB 0.9600 . ?
C6S H6SC 0.9600 . ?
O7S C7S 1.398(13) . ?
O7S H7S 0.8200 . ?
C7S H7SA 0.9600 . ?
C7S H7SB 0.9600 . ?
C7S H7SC 0.9600 . ?

loop_
_geom_hbond_atom_site_label_D
_geom_hbond_atom_site_label_H
_geom_hbond_atom_site_label_A
_geom_hbond_distance_DH
_geom_hbond_distance_HA
_geom_hbond_distance_DA
_geom_hbond_angle_DHA
_geom_hbond_site_symmetry_A
_geom_hbond_publ_flag
O3S H3S Cl2 0.809(19) 2.36(2) 3.160(3) 171(5) . yes
O4S H4S O7S 0.83(2) 1.93(3) 2.725(8) 159(6) . yes
C7A H7AB Cl2 0.96 2.78 3.495(5) 131.5 . yes
C8A H8A O6S 0.93 2.55 3.455(8) 164.2 4_665 yes
C7BA^a H7B2^a O5S 0.96 2.57 3.21(2) 124.5 . yes
C1S H1SB O2B 0.96 2.64 3.139(5) 112.8 . yes
O5S H5S Cl1 0.93 2.18 3.089(3) 164.7 . yes
O6S H6S Cl2 0.82 2.59 3.308(9) 147.1 . yes
O7S H7S Cl2 0.82 2.74 3.169(7) 114.3 2 yes

loop_
_geom_torsion_atom_site_label_1
_geom_torsion_atom_site_label_2
_geom_torsion_atom_site_label_3
_geom_torsion_atom_site_label_4
_geom_torsion
_geom_torsion_site_symmetry_1
_geom_torsion_site_symmetry_2
_geom_torsion_site_symmetry_3
_geom_torsion_site_symmetry_4
_geom_torsion_publ_flag
O1S Mn1 O3A C14A 170.6(2) . . . . ?
O1A Mn1 O3A C14A 79.0(4) . . . . ?
N1A Mn1 O3A C14A 4.3(2) . . . . ?
Cl1 Mn1 O3A C14A -87.0(2) . . . . ?
Ca1 Mn1 O3A C14A 165.02(17) . . . . ?
O2S Mn2 O3B C14B 177.8(2) . . . . ?
N1B Mn2 O3B C14B -3.8(2) . . . . ?
O4S Mn2 O3B C14B 80.4(3) . . . . ?
O3S Mn2 O3B C14B -88.7(2) . . . . ?
Ca1 Mn2 O3B C14B -178.07(17) . . . . ?
O3A Mn1 O1S C1S 15.3(3) . . . . ?
O1A Mn1 O1S C1S 177.3(3) . . . . ?
N1A Mn1 O1S C1S 104.1(5) . . . . ?
Cl1 Mn1 O1S C1S -88.0(3) . . . . ?
Ca1 Mn1 O1S C1S -170.4(4) . . . . ?
O3A Mn1 O1S Ca1 -174.29(12) . . . . ?
O1A Mn1 O1S Ca1 -12.29(11) . . . . ?
N1A Mn1 O1S Ca1 -85.5(5) . . . . ?
Cl1 Mn1 O1S Ca1 82.40(10) . . . . ?
O3B Mn2 O2S C2S 8.5(3) . . . . ?
O1B Mn2 O2S C2S -171.3(3) . . . . ?
O4S Mn2 O2S C2S 100.2(3) . . . . ?
O3S Mn2 O2S C2S -85.0(3) . . . . ?
Ca1 Mn2 O2S C2S -167.6(4) . . . . ?
O3B Mn2 O2S Ca1 176.03(12) . . . . ?
O1B Mn2 O2S Ca1 -3.73(11) . . . . ?
O4S Mn2 O2S Ca1 -92.18(13) . . . . ?
O3S Mn2 O2S Ca1 82.54(12) . . . . ?
Mn1 O1A C1A C6A 13.0(4) . . . . ?
Ca1 O1A C1A C6A 171.5(2) . . . . ?
Mn1 O1A C1A C2A -169.2(2) . . . . ?
Ca1 O1A C1A C2A -10.8(4) . . . . ?
C7A O2A C2A C3A 7.0(6) . . . . ?
Ca1 O2A C2A C3A -173.2(3) . . . . ?
C7A O2A C2A C1A -172.3(4) . . . . ?
Ca1 O2A C2A C1A 7.4(4) . . . . ?
O1A C1A C2A O2A 1.2(4) . . . . ?
C6A C1A C2A O2A 179.1(3) . . . . ?
O1A C1A C2A C3A -178.2(3) . . . . ?
C6A C1A C2A C3A -0.3(5) . . . . ?
O2A C2A C3A C4A 179.5(4) . . . . ?
C1A C2A C3A C4A -1.1(6) . . . . ?
C2A C3A C4A C5A 1.8(7) . . . . ?
C3A C4A C5A C6A -1.0(7) . . . . ?
C4A C5A C6A C1A -0.5(6) . . . . ?
C4A C5A C6A C8A 175.4(4) . . . . ?
O1A C1A C6A C5A 178.8(3) . . . . ?
C2A C1A C6A C5A 1.1(5) . . . . ?
O1A C1A C6A C8A 3.2(5) . . . . ?
C2A C1A C6A C8A -174.5(3) . . . . ?
C9A N1A C8A C6A 175.9(3) . . . . ?
Mn1 N1A C8A C6A -6.7(5) . . . . ?
C5A C6A C8A N1A 178.1(4) . . . . ?
C1A C6A C8A N1A -6.2(5) . . . . ?
C8A N1A C9A C10A -2.7(5) . . . . ?
Mn1 N1A C9A C10A 179.6(3) . . . . ?
C8A N1A C9A C14A -179.8(3) . . . . ?
Mn1 N1A C9A C14A 2.5(3) . . . . ?
C14A C9A C10A C11A -1.7(5) . . . . ?
N1A C9A C10A C11A -178.5(3) . . . . ?
C9A C10A C11A C12A 0.0(6) . . . . ?
C10A C11A C12A C13A 1.1(6) . . . . ?
C11A C12A C13A C14A -0.5(6) . . . . ?
Mn1 O3A C14A C13A 177.2(3) . . . . ?
Mn1 O3A C14A C9A -4.2(4) . . . . ?
C12A C13A C14A O3A 177.4(3) . . . . ?
C12A C13A C14A C9A -1.1(5) . . . . ?
C10A C9A C14A O3A -176.3(3) . . . . ?
N1A C9A C14A O3A 1.0(4) . . . . ?
C10A C9A C14A C13A 2.3(5) . . . . ?
N1A C9A C14A C13A 179.5(3) . . . . ?
Mn2 O1B C1B C6B 0.4(4) . . . . ?
Ca1 O1B C1B C6B 171.4(2) . . . . ?
Mn2 O1B C1B C2B 179.6(2) . . . . ?
Ca1 O1B C1B C2B -9.4(4) . . . . ?
C7BB O2B C2B C3B 18.4(13) . . . . ?
C7BA O2B C2B C3B -8.2(16) . . . . ?
Ca1 O2B C2B C3B -173.2(3) . . . . ?
C7BB O2B C2B C1B -160.2(12) . . . . ?
C7BA O2B C2B C1B 173.2(15) . . . . ?
Ca1 O2B C2B C1B 8.2(4) . . . . ?
O1B C1B C2B O2B -0.4(4) . . . . ?
C6B C1B C2B O2B 178.9(3) . . . . ?
O1B C1B C2B C3B -179.0(3) . . . . ?
C6B C1B C2B C3B 0.2(5) . . . . ?
O2B C2B C3B C4B -179.7(3) . . . . ?
C1B C2B C3B C4B -1.2(5) . . . . ?
C2B C3B C4B C5B 1.6(6) . . . . ?
C3B C4B C5B C6B -1.1(6) . . . . ?
O1B C1B C6B C5B 179.5(3) . . . . ?
C2B C1B C6B C5B 0.3(5) . . . . ?
O1B C1B C6B C8B 1.8(5) . . . . ?
C2B C1B C6B C8B -177.4(3) . . . . ?
C4B C5B C6B C1B 0.1(5) . . . . ?
C4B C5B C6B C8B 178.0(3) . . . . ?
C9B N1B C8B C6B 178.5(3) . . . . ?
Mn2 N1B C8B C6B -1.4(5) . . . . ?
C1B C6B C8B N1B -1.2(5) . . . . ?
C5B C6B C8B N1B -179.0(3) . . . . ?
C8B N1B C9B C10B -1.0(6) . . . . ?
Mn2 N1B C9B C10B 178.9(3) . . . . ?
C8B N1B C9B C14B 178.9(3) . . . . ?
Mn2 N1B C9B C14B -1.2(3) . . . . ?
C14B C9B C10B C11B 0.3(6) . . . . ?
N1B C9B C10B C11B -179.8(4) . . . . ?
C9B C10B C11B C12B 0.9(7) . . . . ?
C10B C11B C12B C13B -0.8(8) . . . . ?
C11B C12B C13B C14B -0.5(7) . . . . ?
Mn2 O3B C14B C13B -176.2(3) . . . . ?
Mn2 O3B C14B C9B 4.3(4) . . . . ?
C12B C13B C14B O3B -177.8(4) . . . . ?
C12B C13B C14B C9B 1.7(5) . . . . ?
C10B C9B C14B O3B 177.9(4) . . . . ?
N1B C9B C14B O3B -1.9(5) . . . . ?
C10B C9B C14B C13B -1.6(5) . . . . ?
N1B C9B C14B C13B 178.5(3) . . . . ?
